data_7038427
loop_
_publ_author_name
'Mallov, Ian'
'Stephan, Douglas W.'

_publ_section_title
;
 Ferrocenyl-derived electrophilic phosphonium cations (EPCs) as Lewis acid
 catalysts.
;
_journal_issue 13
_journal_name_full 'Dalton transactions (Cambridge, England : 2003)'
_journal_page_first 5568
_journal_page_last 5574
_journal_paper_doi 10.1039/c6dt00105j
_journal_volume 45
_journal_year 2016
_chemical_formula_moiety 'C34 H28 F2 Fe P2, 2(B C24 F20), C3.5 H3.5'
_chemical_formula_sum 'C85.5 H31.5 B2 F42 Fe P2'
_chemical_formula_weight 1996.08
_chemical_name_systematic
;
 ? 
;
_space_group_crystal_system triclinic
_space_group_IT_number 2
_space_group_name_Hall '-P 1'
_space_group_name_H-M_alt 'P -1'
_symmetry_Int_Tables_number 2
_symmetry_space_group_name_Hall '-P 1'
_symmetry_space_group_name_H-M 'P -1'
_audit_creation_date 2015-12-03
_audit_creation_method
;
Olex2 1.2
(compiled 2015.09.30 svn.r3233 for OlexSys, GUI svn.r5103)
;
_audit_update_record
;
2015-12-04 deposited with the CCDC.
2016-02-17 downloaded from the CCDC.
;
_cell_angle_alpha 74.451(2)
_cell_angle_beta 87.233(2)
_cell_angle_gamma 89.862(2)
_cell_formula_units_Z 2
_cell_length_a 14.2251(8)
_cell_length_b 16.3787(10)
_cell_length_c 17.2783(11)
_cell_measurement_reflns_used 9996
_cell_measurement_temperature 149(2)
_cell_measurement_theta_max 25.28
_cell_measurement_theta_min 2.42
_cell_volume 3873.6(4)
_computing_cell_refinement 'SAINT v8.34A (Bruker, 2013)'
_computing_data_collection 'Bruker APEX2'
_computing_data_reduction 'SAINT v8.34A (Bruker, 2013)'
_computing_molecular_graphics 'Olex2 (Dolomanov et al., 2009)'
_computing_publication_material 'Olex2 (Dolomanov et al., 2009)'
_computing_structure_refinement 'olex2.refine (Bourhis et al., 2015)'
_computing_structure_solution 'SHELXS-97 (Sheldrick, 2008)'
_diffrn_ambient_temperature 149.03
_diffrn_measured_fraction_theta_full 0.9930
_diffrn_measured_fraction_theta_max 0.9930
_diffrn_measurement_device_type 'Bruker APEX-II CCD'
_diffrn_radiation_type 'Mo K\a'
_diffrn_radiation_wavelength 0.71073
_diffrn_reflns_av_R_equivalents 0.0541
_diffrn_reflns_av_unetI/netI 0.0645
_diffrn_reflns_limit_h_max 18
_diffrn_reflns_limit_h_min -18
_diffrn_reflns_limit_k_max 21
_diffrn_reflns_limit_k_min -21
_diffrn_reflns_limit_l_max 22
_diffrn_reflns_limit_l_min -22
_diffrn_reflns_number 67411
_diffrn_reflns_theta_full 27.5194
_diffrn_reflns_theta_max 27.52
_diffrn_reflns_theta_min 1.84
_exptl_absorpt_coefficient_mu 0.387
_exptl_absorpt_correction_T_max 0.7456
_exptl_absorpt_correction_T_min 0.7236
_exptl_absorpt_correction_type multi-scan
_exptl_absorpt_process_details
;
SADABS-2014/5 (Bruker,2014/5) was used for absorption correction.
wR2(int) was 0.0585 before and 0.0536 after correction.
The Ratio of minimum to maximum transmission is 0.9705.
The \l/2 correction factor is 0.00150.
;
_exptl_crystal_colour yellow
_exptl_crystal_colour_primary yellow
_exptl_crystal_density_diffrn 1.7112
_exptl_crystal_density_method 'not measured'
_exptl_crystal_description rectangualar
_exptl_crystal_F_000 1980.0156
_exptl_crystal_size_max 0.5
_exptl_crystal_size_mid 0.4
_exptl_crystal_size_min 0.3
_refine_diff_density_max 1.1372
_refine_diff_density_min -0.7100
_refine_diff_density_rms 0.1290
_refine_ls_d_res_high 0.7691
_refine_ls_d_res_low 11.0748
_refine_ls_goodness_of_fit_ref 1.0311
_refine_ls_hydrogen_treatment mixed
_refine_ls_matrix_type full
_refine_ls_number_constraints 65
_refine_ls_number_parameters 1188
_refine_ls_number_reflns 17730
_refine_ls_number_restraints 0
_refine_ls_restrained_S_all 1.0311
_refine_ls_R_factor_all 0.0887
_refine_ls_R_factor_gt 0.0471
_refine_ls_shift/su_max 0.0008
_refine_ls_shift/su_mean 0.0000
_refine_ls_structure_factor_coef Fsqd
_refine_ls_weighting_details 'w=1/[\s^2^(Fo^2^)+(0.0361P)^2^+2.3230P] where P=(Fo^2^+2Fc^2^)/3'
_refine_ls_weighting_scheme calc
_refine_ls_wR_factor_gt 0.0910
_refine_ls_wR_factor_ref 0.1075
_reflns_Friedel_coverage 0.0
_reflns_limit_h_max 18
_reflns_limit_h_min -18
_reflns_limit_k_max 21
_reflns_limit_k_min -20
_reflns_limit_l_max 22
_reflns_limit_l_min 0
_reflns_number_gt 11616
_reflns_number_total 17730
_reflns_threshold_expression I>=2u(I)
_cod_data_source_file c6dt00105j2.cif
_cod_data_source_block IM034_0m
_cod_depositor_comments 'Adding full bibliography for 7038425--7038428.cif.'
_cod_database_code 7038427
_olex2_refinement_description
;
1. Fixed Uiso
 At 1.2 times of:
  All C(H) groups
2. Others
 Fixed Sof: H51(0.5) C54(0.5) H54(0.5) C50(0.5) H50(0.5) C53(0.5) H53(0.5)
 C56(0.5) C52(0.5) H52(0.5) C57(0.5) H57(0.5) C55(0.5) H55(0.5) C49(0.5)
 H49(0.5) C61(0.5) H61a(0.5) H61b(0.5) H61c(0.5)
 Fixed Uiso: H59(0.11938) H60(0.14453) H61a(0.10155) H61b(0.10155) H61c(0.10155)
3.a Ternary CH refined with riding coordinates:
 C27(H27), C28(H28), C42(H42), C43(H43), C44(H44), C45(H45), C46(H46),
 C6aa(H6aa)
3.b Aromatic/amide H refined with riding coordinates:
 C31(H31), C32(H32), C33(H33), C34(H34), C35(H35), C37(H37), C38(H38),
 C39(H39), C40(H40), C41(H41), C3aa(H3aa), C0aa(H0aa), C2aa(H2aa), C4aa(H4aa),
 C5aa(H5aa), C51(H51), C54(H54), C50(H50), C53(H53), C52(H52), C57(H57),
 C55(H55), C49(H49), C59(H59), C60(H60)
3.c Idealised Me refined as rotating group:
 C61(H61a,H61b,H61c)
;
_plat410_alert_2_a
;
PROBLEM: Short Intra H...H Contact  H52    ..  H56   ...  1.31 Ang.
RESPONSE: No chemically meaningful explanation, results from disorder.
;
_olex2_submission_special_instructions 'No special instructions were received'

loop_
_space_group_symop_id
_space_group_symop_operation_xyz
1 x,y,z
2 -x,-y,-z

loop_
_atom_site_label
_atom_site_type_symbol
_atom_site_fract_x
_atom_site_fract_y
_atom_site_fract_z
_atom_site_U_iso_or_equiv
_atom_site_adp_type
_atom_site_occupancy
_atom_site_refinement_flags_posn
_atom_site_disorder_group
Fe1 Fe -0.16404(3) 0.85146(2) 0.23052(2) 0.02388(10) Uani 1.000000 . .
P1 P -0.22860(5) 0.82129(4) 0.42986(4) 0.02484(16) Uani 1.000000 . .
P2 P -0.17043(5) 0.82302(4) 0.04361(4) 0.02399(15) Uani 1.000000 . .
F1 F 0.08517(13) 1.01169(11) -0.61336(10) 0.0488(5) Uani 1.000000 . .
F2 F -0.02969(11) 0.89731(10) -0.50811(10) 0.0415(4) Uani 1.000000 . .
F3 F 0.04048(10) 0.78674(9) -0.38139(9) 0.0313(4) Uani 1.000000 . .
F4 F 0.34470(10) 0.90407(10) -0.46494(9) 0.0341(4) Uani 1.000000 . .
F5 F 0.27299(13) 1.01333(11) -0.58799(10) 0.0455(4) Uani 1.000000 . .
F6 F 0.40274(10) 0.64047(9) -0.32989(10) 0.0347(4) Uani 1.000000 . .
F7 F 0.30626(10) 0.90966(9) -0.30295(9) 0.0280(3) Uani 1.000000 . .
F8 F 0.61682(11) 0.82085(12) -0.26064(12) 0.0554(5) Uani 1.000000 . .
F9 F 0.57471(11) 0.67327(11) -0.29643(12) 0.0518(5) Uani 1.000000 . .
F10 F 0.09560(10) 0.60709(9) -0.27041(9) 0.0311(4) Uani 1.000000 . .
F11 F 0.09005(11) 0.47101(10) -0.32268(11) 0.0443(4) Uani 1.000000 . .
F12 F 0.32429(11) 0.72822(10) -0.47769(9) 0.0335(4) Uani 1.000000 . .
F13 F 0.31105(11) 0.59271(11) -0.53364(9) 0.0391(4) Uani 1.000000 . .
F14 F 0.09649(10) 0.88669(9) -0.28420(9) 0.0319(4) Uani 1.000000 . .
F15 F 0.02268(11) 0.86383(12) -0.13710(11) 0.0467(5) Uani 1.000000 . .
F16 F 0.05963(12) 0.72089(12) -0.01815(10) 0.0482(5) Uani 1.000000 . .
F17 F 0.18210(12) 0.60524(11) -0.05086(9) 0.0433(4) Uani 1.000000 . .
F18 F 0.26055(10) 0.62833(9) -0.19785(9) 0.0290(3) Uani 1.000000 . .
F19 F -0.21137(11) 0.91546(9) 0.42591(9) 0.0364(4) Uani 1.000000 . .
F20 F -0.06305(10) 0.80953(10) 0.04772(10) 0.0365(4) Uani 1.000000 . .
F21 F 0.08984(12) 0.36498(10) 0.07806(10) 0.0413(4) Uani 1.000000 . .
F22 F 0.31035(13) 0.85719(11) -0.12599(10) 0.0488(5) Uani 1.000000 . .
F23 F 0.60914(11) 0.53752(12) 0.38067(11) 0.0496(5) Uani 1.000000 . .
F24 F 0.44908(11) 0.44077(10) 0.41988(9) 0.0404(4) Uani 1.000000 . .
F25 F 0.29932(10) 0.47986(9) 0.33097(9) 0.0277(3) Uani 1.000000 . .
F26 F 0.46664(10) 0.71645(9) 0.16200(9) 0.0310(4) Uani 1.000000 . .
F27 F 0.61441(10) 0.67475(11) 0.25083(10) 0.0422(4) Uani 1.000000 . .
F28 F 0.11175(9) 0.53504(9) 0.31003(8) 0.0255(3) Uani 1.000000 . .
F29 F 0.03339(10) 0.58796(10) 0.42968(9) 0.0349(4) Uani 1.000000 . .
F30 F 0.08472(11) 0.73869(11) 0.45320(10) 0.0385(4) Uani 1.000000 . .
F31 F 0.22273(11) 0.83431(10) 0.35498(10) 0.0361(4) Uani 1.000000 . .
F32 F 0.30699(10) 0.78026(9) 0.23742(9) 0.0282(3) Uani 1.000000 . .
F33 F 0.17710(13) 0.88562(10) -0.01793(10) 0.0427(4) Uani 1.000000 . .
F34 F 0.16040(10) 0.78634(9) 0.12959(9) 0.0300(4) Uani 1.000000 . .
F35 F 0.42398(12) 0.71947(12) -0.08205(10) 0.0493(5) Uani 1.000000 . .
F36 F 0.40436(10) 0.61429(10) 0.06509(9) 0.0308(4) Uani 1.000000 . .
F37 F 0.07986(9) 0.62052(9) 0.15084(9) 0.0276(3) Uani 1.000000 . .
F38 F -0.00495(10) 0.50513(11) 0.09406(10) 0.0378(4) Uani 1.000000 . .
F39 F 0.27211(11) 0.34451(10) 0.11968(10) 0.0388(4) Uani 1.000000 . .
F40 F 0.35896(10) 0.45855(9) 0.17447(9) 0.0301(4) Uani 1.000000 . .
F100 F 0.47886(11) 0.93760(11) -0.26286(11) 0.0444(4) Uani 1.000000 . .
C7aa C 0.45928(19) 0.86444(17) -0.28116(17) 0.0296(6) Uani 1.000000 . .
C3 C 0.37071(17) 0.84781(16) -0.30165(15) 0.0235(6) Uani 1.000000 . .
C4 C 0.34411(16) 0.77488(16) -0.32094(14) 0.0201(5) Uani 1.000000 . .
C5 C 0.21448(16) 0.67550(16) -0.36929(15) 0.0207(5) Uani 1.000000 . .
C6 C 0.15366(17) 0.60794(16) -0.33513(16) 0.0241(6) Uani 1.000000 . .
C7 C 0.14733(18) 0.53598(17) -0.36220(17) 0.0287(6) Uani 1.000000 . .
C8 C 0.19933(19) 0.53018(17) -0.42915(17) 0.0301(6) Uani 1.000000 . .
F101 F 0.19462(12) 0.46045(11) -0.45613(11) 0.0466(5) Uani 1.000000 . .
C10 C 0.1209(2) 0.95716(18) -0.54834(16) 0.0325(7) Uani 1.000000 . .
C11 C 0.06307(19) 0.89977(18) -0.49522(17) 0.0297(6) Uani 1.000000 . .
C12 C 0.10099(18) 0.84310(16) -0.43036(15) 0.0242(6) Uani 1.000000 . .
C13 C 0.19554(17) 0.83971(15) -0.41373(15) 0.0210(5) Uani 1.000000 . .
C14 C 0.25054(18) 0.89939(16) -0.47007(16) 0.0251(6) Uani 1.000000 . .
C15 C 0.2147(2) 0.95731(17) -0.53573(16) 0.0310(6) Uani 1.000000 . .
C16 C 0.41693(18) 0.71701(17) -0.31648(16) 0.0261(6) Uani 1.000000 . .
C17 C 0.50718(18) 0.73180(18) -0.29760(18) 0.0334(7) Uani 1.000000 . .
C18 C 0.52902(18) 0.80568(19) -0.27977(18) 0.0355(7) Uani 1.000000 . .
C19 C 0.25807(18) 0.59675(18) -0.46810(16) 0.0275(6) Uani 1.000000 . .
C20 C 0.26355(17) 0.66597(16) -0.43747(15) 0.0232(6) Uani 1.000000 . .
C21 C 0.17935(16) 0.75595(16) -0.25064(15) 0.0206(5) Uani 1.000000 . .
C22 C 0.11925(17) 0.81375(17) -0.22963(16) 0.0252(6) Uani 1.000000 . .
C23 C 0.07924(18) 0.80328(19) -0.15240(17) 0.0315(7) Uani 1.000000 . .
C24 C 0.09871(19) 0.7326(2) -0.09304(17) 0.0340(7) Uani 1.000000 . .
C25 C 0.15982(19) 0.67415(18) -0.10933(16) 0.0301(6) Uani 1.000000 . .
C26 C 0.19937(17) 0.68791(16) -0.18599(15) 0.0238(6) Uani 1.000000 . .
C27 C -0.0920(2) 0.7383(2) 0.25866(17) 0.0433(8) Uani 1.000000 . .
H27 H -0.0815(2) 0.7003(2) 0.22247(17) 0.0520(10) Uiso 1.000000 R .
C28 C -0.1707(2) 0.73538(18) 0.31218(16) 0.0335(7) Uani 1.000000 . .
H28 H -0.2244(2) 0.69400(18) 0.32227(16) 0.0401(8) Uiso 1.000000 R .
C29 C -0.15863(18) 0.80216(17) 0.35013(15) 0.0257(6) Uani 1.000000 . .
C30 C -0.19147(17) 0.75749(16) 0.52184(15) 0.0250(6) Uani 1.000000 . .
C31 C -0.2320(2) 0.76750(18) 0.59418(16) 0.0338(7) Uani 1.000000 . .
H31 H -0.2793(2) 0.80858(18) 0.59375(16) 0.0405(8) Uiso 1.000000 R .
C32 C -0.2024(2) 0.71728(18) 0.66575(16) 0.0341(7) Uani 1.000000 . .
H32 H -0.2298(2) 0.72347(18) 0.71509(16) 0.0409(8) Uiso 1.000000 R .
C33 C -0.13315(18) 0.65775(17) 0.66650(17) 0.0301(6) Uani 1.000000 . .
H33 H -0.11226(18) 0.62418(17) 0.71635(17) 0.0361(8) Uiso 1.000000 R .
C34 C -0.09400(18) 0.64671(17) 0.59511(16) 0.0286(6) Uani 1.000000 . .
H34 H -0.04716(18) 0.60507(17) 0.59602(16) 0.0343(7) Uiso 1.000000 R .
C35 C -0.12321(17) 0.69637(16) 0.52257(16) 0.0251(6) Uani 1.000000 . .
H35 H -0.09682(17) 0.68882(16) 0.47343(16) 0.0301(7) Uiso 1.000000 R .
C36 C -0.35081(18) 0.81194(18) 0.42043(16) 0.0299(6) Uani 1.000000 . .
C37 C -0.4049(2) 0.8833(2) 0.3931(2) 0.0574(11) Uani 1.000000 . .
H37 H -0.3782(2) 0.9385(2) 0.3831(2) 0.0689(13) Uiso 1.000000 R .
C38 C -0.4997(2) 0.8722(3) 0.3806(2) 0.0828(16) Uani 1.000000 . .
H38 H -0.5383(2) 0.9202(3) 0.3620(2) 0.0993(19) Uiso 1.000000 R .
C39 C -0.5367(2) 0.7930(3) 0.3950(2) 0.0747(14) Uani 1.000000 . .
H39 H -0.6005(2) 0.7865(3) 0.3834(2) 0.0896(17) Uiso 1.000000 R .
C40 C -0.4844(2) 0.7214(3) 0.4259(2) 0.0560(10) Uani 1.000000 . .
H40 H -0.5126(2) 0.6666(3) 0.4383(2) 0.0672(12) Uiso 1.000000 R .
C41 C -0.3901(2) 0.7309(2) 0.43847(18) 0.0410(8) Uani 1.000000 . .
H41 H -0.3527(2) 0.6826(2) 0.45921(18) 0.0491(9) Uiso 1.000000 R .
C42 C -0.07211(19) 0.8456(2) 0.31860(16) 0.0358(7) Uani 1.000000 . .
H42 H -0.04456(19) 0.8947(2) 0.33406(16) 0.0430(9) Uiso 1.000000 R .
C43 C -0.0328(2) 0.8056(2) 0.26196(18) 0.0460(9) Uani 1.000000 . .
H43 H 0.0271(2) 0.8229(2) 0.22887(18) 0.0551(10) Uiso 1.000000 R .
C44 C -0.1928(2) 0.97809(18) 0.18638(17) 0.0416(8) Uani 1.000000 . .
H44 H -0.1711(2) 1.02464(18) 0.20892(17) 0.0499(10) Uiso 1.000000 R .
C45 C -0.2779(2) 0.93257(19) 0.20778(17) 0.0392(8) Uani 1.000000 . .
H45 H -0.3261(2) 0.94069(19) 0.24906(17) 0.0470(9) Uiso 1.000000 R .
C46 C -0.28238(19) 0.87058(18) 0.16479(15) 0.0289(6) Uani 1.000000 . .
H46 H -0.33480(19) 0.82895(18) 0.16845(15) 0.0347(8) Uiso 1.000000 R .
C47 C -0.19801(18) 0.87946(16) 0.11408(15) 0.0248(6) Uani 1.000000 . .
C48 C -0.19254(18) 0.88332(17) -0.05456(16) 0.0291(6) Uiso 1.000000 . .
C1aa C -0.22323(18) 0.72170(16) 0.06560(15) 0.0250(6) Uani 1.000000 . .
C3aa C -0.1723(2) 0.64941(18) 0.09952(17) 0.0336(7) Uani 1.000000 . .
H3aa H -0.1078(2) 0.65394(18) 0.10988(17) 0.0403(8) Uiso 1.000000 R .
C0aa C -0.2161(2) 0.57122(19) 0.1180(2) 0.0440(8) Uani 1.000000 . .
H0aa H -0.1818(2) 0.52163(19) 0.1414(2) 0.0528(10) Uiso 1.000000 R .
C2aa C -0.3094(2) 0.5647(2) 0.1026(2) 0.0455(8) Uani 1.000000 . .
H2aa H -0.3394(2) 0.5106(2) 0.1157(2) 0.0546(10) Uiso 1.000000 R .
C4aa C -0.3600(2) 0.6364(2) 0.06801(19) 0.0404(7) Uani 1.000000 . .
H4aa H -0.4242(2) 0.6314(2) 0.05702(19) 0.0485(9) Uiso 1.000000 R .
C5aa C -0.31713(19) 0.71489(18) 0.04957(17) 0.0328(7) Uani 1.000000 . .
H5aa H -0.35168(19) 0.76426(18) 0.02595(17) 0.0393(8) Uiso 1.000000 R .
C6aa C -0.1425(2) 0.94647(17) 0.12851(16) 0.0349(7) Uani 1.000000 . .
H6aa H -0.0801(2) 0.96769(17) 0.10154(16) 0.0419(8) Uiso 1.000000 R .
C8aa C 0.13281(19) 0.42354(17) 0.10646(15) 0.0271(6) Uani 1.000000 . .
C62 C 0.22492(18) 0.41366(16) 0.12721(15) 0.0253(6) Uani 1.000000 . .
C63 C 0.26828(17) 0.47376(16) 0.15690(14) 0.0220(6) Uani 1.000000 . .
C64 C 0.22333(16) 0.54542(15) 0.16817(14) 0.0189(5) Uani 1.000000 . .
C65 C 0.28503(16) 0.69581(15) 0.10754(14) 0.0204(5) Uani 1.000000 . .
C66 C 0.34859(18) 0.68316(17) 0.04836(15) 0.0250(6) Uani 1.000000 . .
C67 C 0.35946(19) 0.73573(18) -0.02863(16) 0.0314(6) Uani 1.000000 . .
C68 C 0.3026(2) 0.80534(18) -0.05052(16) 0.0340(7) Uani 1.000000 . .
C69 C 0.53398(18) 0.55587(19) 0.33488(17) 0.0320(7) Uani 1.000000 . .
C70 C 0.45341(18) 0.50765(16) 0.35442(15) 0.0261(6) Uani 1.000000 . .
C71 C 0.37685(16) 0.52950(16) 0.30733(15) 0.0215(5) Uani 1.000000 . .
C72 C 0.37439(16) 0.59821(15) 0.23987(15) 0.0198(5) Uani 1.000000 . .
C73 C 0.45762(17) 0.64495(16) 0.22417(15) 0.0234(6) Uani 1.000000 . .
C74 C 0.53608(18) 0.62514(18) 0.26941(17) 0.0302(6) Uani 1.000000 . .
C75 C 0.21225(16) 0.65585(15) 0.26499(14) 0.0184(5) Uani 1.000000 . .
C76 C 0.14239(16) 0.61020(16) 0.31747(15) 0.0205(5) Uani 1.000000 . .
C77 C 0.10001(16) 0.63615(17) 0.38049(15) 0.0231(6) Uani 1.000000 . .
C78 C 0.12649(17) 0.71172(18) 0.39314(15) 0.0260(6) Uani 1.000000 . .
C79 C 0.19580(18) 0.75977(16) 0.34362(16) 0.0246(6) Uani 1.000000 . .
C80 C 0.23724(17) 0.73055(16) 0.28232(15) 0.0215(5) Uani 1.000000 . .
C81 C 0.2370(2) 0.81979(17) 0.00421(16) 0.0297(6) Uani 1.000000 . .
C82 C 0.22941(18) 0.76621(16) 0.08080(15) 0.0237(6) Uani 1.000000 . .
C83 C 0.08497(17) 0.49402(17) 0.11516(15) 0.0247(6) Uani 1.000000 . .
C84 C 0.13091(17) 0.55206(16) 0.14489(15) 0.0218(5) Uani 1.000000 . .
B1 B 0.23271(18) 0.76198(18) -0.33914(17) 0.0191(6) Uani 1.000000 . .
B2 B 0.27387(18) 0.62343(17) 0.19495(17) 0.0178(6) Uani 1.000000 . .
C51 C -0.2186(2) 0.9772(2) -0.2111(2) 0.0532(9) Uiso 1.000000 . .
H51 H -0.2345(2) 1.0092(2) -0.2632(2) 0.0639(11) Uiso 0.500000 R 1
C54 C -0.1960(6) 0.8476(7) -0.1174(6) 0.029(3) Uiso 0.500000 . 1
H54 H -0.1886(6) 0.7881(7) -0.1081(6) 0.035(3) Uiso 0.500000 R 1
C50 C -0.1908(5) 0.8860(5) -0.1933(5) 0.030(2) Uiso 0.500000 . 2
H50 H -0.1809(5) 0.8596(5) -0.2357(5) 0.036(3) Uiso 0.500000 R 2
C53 C -0.1930(4) 0.9710(4) -0.0738(4) 0.0292(14) Uiso 0.500000 . 1
H53 H -0.1854(4) 0.9996(4) -0.0334(4) 0.0350(17) Uiso 0.500000 R 1
C56 C -0.2459(6) 1.0143(5) -0.1448(4) 0.0404(17) Uiso 0.500000 . 2
C52 C -0.2048(5) 1.0167(4) -0.1530(4) 0.0347(16) Uiso 0.500000 . 1
H52 H -0.2031(5) 1.0769(4) -0.1666(4) 0.0417(19) Uiso 0.500000 R 1
C57 C -0.2306(4) 0.9660(4) -0.0667(4) 0.0284(14) Uiso 0.500000 . 2
H57 H -0.2455(4) 0.9881(4) -0.0221(4) 0.0340(17) Uiso 0.500000 R 2
C55 C -0.2104(5) 0.8983(5) -0.1961(5) 0.029(2) Uiso 0.500000 . 1
H55 H -0.2139(5) 0.8719(5) -0.2387(5) 0.035(3) Uiso 0.500000 R 1
C49 C -0.1800(6) 0.8424(6) -0.1171(6) 0.023(2) Uiso 0.500000 . 2
H49 H -0.1640(6) 0.7841(6) -0.1047(6) 0.028(3) Uiso 0.500000 R 2
C58 C -0.5159(3) 0.9643(4) 0.0806(4) 0.0938(17) Uani 1.000000 . .
C59 C -0.5163(4) 0.9150(3) 0.0265(4) 0.0994(18) Uani 1.000000 . .
H59 H -0.5289(4) 0.8560(3) 0.0466(4) 0.119380 Uiso 1.000000 R .
C60 C -0.4999(4) 0.9470(4) -0.0521(4) 0.119(2) Uani 1.000000 . .
H60 H -0.4987(4) 0.9119(4) -0.0879(4) 0.144530 Uiso 1.000000 R .
C61 C -0.4678(5) 1.0670(6) -0.1576(5) 0.067(2) Uani 0.500000 . .
H61a H -0.418(3) 1.034(2) -0.1767(8) 0.101550 Uiso 0.500000 GR .
H61b H -0.5255(11) 1.064(3) -0.1856(6) 0.101550 Uiso 0.500000 GR .
H61c H -0.447(4) 1.1263(11) -0.1686(6) 0.101550 Uiso 0.500000 GR .
H56 H -0.287(5) 1.055(5) -0.144(4) 0.23(3) Uiso 1.000000 . 2

loop_
_atom_site_aniso_label
_atom_site_aniso_U_11
_atom_site_aniso_U_22
_atom_site_aniso_U_33
_atom_site_aniso_U_12
_atom_site_aniso_U_13
_atom_site_aniso_U_23
Fe1 0.0313(2) 0.0229(2) 0.0168(2) 0.00416(16) -0.00535(15) -0.00360(16)
P1 0.0289(3) 0.0225(4) 0.0215(4) 0.0025(3) -0.0020(3) -0.0030(3)
P2 0.0307(4) 0.0208(4) 0.0207(4) 0.0041(3) -0.0018(3) -0.0059(3)
F1 0.0741(13) 0.0419(11) 0.0282(10) 0.0236(9) -0.0180(9) -0.0029(8)
F2 0.0393(9) 0.0426(10) 0.0497(11) 0.0154(8) -0.0241(8) -0.0210(9)
F3 0.0273(8) 0.0292(9) 0.0387(9) -0.0023(7) -0.0056(7) -0.0108(7)
F4 0.0335(8) 0.0367(10) 0.0272(9) -0.0042(7) 0.0032(7) -0.0008(7)
F5 0.0666(12) 0.0352(10) 0.0267(9) -0.0006(9) 0.0041(8) 0.0042(8)
F6 0.0328(8) 0.0223(9) 0.0517(11) 0.0080(7) -0.0073(7) -0.0135(8)
F7 0.0309(8) 0.0241(8) 0.0329(9) 0.0026(6) -0.0033(7) -0.0139(7)
F8 0.0284(9) 0.0585(13) 0.0845(15) -0.0022(8) -0.0202(9) -0.0250(11)
F9 0.0297(9) 0.0439(11) 0.0841(15) 0.0156(8) -0.0166(9) -0.0187(10)
F10 0.0297(8) 0.0318(9) 0.0332(9) -0.0070(7) 0.0051(7) -0.0120(7)
F11 0.0420(10) 0.0306(10) 0.0638(12) -0.0128(8) -0.0015(9) -0.0189(9)
F12 0.0429(9) 0.0303(9) 0.0266(9) 0.0004(7) 0.0097(7) -0.0087(7)
F13 0.0491(10) 0.0443(10) 0.0311(9) 0.0123(8) -0.0025(8) -0.0224(8)
F14 0.0339(8) 0.0308(9) 0.0363(9) 0.0113(7) -0.0053(7) -0.0175(8)
F15 0.0347(9) 0.0680(13) 0.0486(11) 0.0114(9) 0.0055(8) -0.0364(10)
F16 0.0465(10) 0.0747(14) 0.0283(10) -0.0160(9) 0.0163(8) -0.0253(9)
F17 0.0648(11) 0.0394(10) 0.0214(9) -0.0129(9) 0.0016(8) -0.0012(8)
F18 0.0387(8) 0.0223(8) 0.0239(8) 0.0038(7) -0.0017(7) -0.0027(7)
F19 0.0502(10) 0.0227(9) 0.0356(10) 0.0030(7) -0.0052(8) -0.0063(7)
F20 0.0307(8) 0.0356(10) 0.0416(10) 0.0040(7) 0.0020(7) -0.0083(8)
F21 0.0508(10) 0.0375(10) 0.0439(10) -0.0144(8) -0.0017(8) -0.0254(8)
F22 0.0746(13) 0.0421(11) 0.0210(9) -0.0050(9) -0.0028(8) 0.0068(8)
F23 0.0329(9) 0.0593(12) 0.0534(12) 0.0102(8) -0.0246(8) -0.0057(10)
F24 0.0458(10) 0.0356(10) 0.0321(10) 0.0093(8) -0.0108(8) 0.0058(8)
F25 0.0279(8) 0.0230(8) 0.0275(8) -0.0026(6) -0.0013(6) 0.0012(7)
F26 0.0326(8) 0.0268(9) 0.0289(9) -0.0093(7) -0.0018(7) 0.0007(7)
F27 0.0269(8) 0.0520(11) 0.0464(11) -0.0119(8) -0.0059(7) -0.0102(9)
F28 0.0292(8) 0.0235(8) 0.0247(8) -0.0029(6) 0.0040(6) -0.0090(7)
F29 0.0306(8) 0.0484(11) 0.0282(9) -0.0046(7) 0.0094(7) -0.0167(8)
F30 0.0387(9) 0.0521(11) 0.0357(10) 0.0086(8) -0.0006(7) -0.0314(9)
F31 0.0484(10) 0.0286(9) 0.0395(10) 0.0034(7) -0.0080(8) -0.0226(8)
F32 0.0369(8) 0.0216(8) 0.0273(9) -0.0039(7) -0.0018(7) -0.0084(7)
F33 0.0698(12) 0.0247(9) 0.0315(10) 0.0121(8) -0.0186(8) -0.0011(7)
F34 0.0398(9) 0.0241(8) 0.0263(8) 0.0115(7) -0.0065(7) -0.0062(7)
F35 0.0548(11) 0.0628(13) 0.0251(9) -0.0003(9) 0.0134(8) -0.0054(9)
F36 0.0300(8) 0.0341(9) 0.0272(9) 0.0058(7) 0.0030(7) -0.0073(7)
F37 0.0274(7) 0.0262(8) 0.0305(9) 0.0074(6) -0.0077(6) -0.0089(7)
F38 0.0290(8) 0.0486(11) 0.0390(10) -0.0034(7) -0.0109(7) -0.0157(8)
F39 0.0498(10) 0.0277(9) 0.0452(10) 0.0036(8) 0.0019(8) -0.0216(8)
F40 0.0285(8) 0.0282(9) 0.0373(9) 0.0073(7) -0.0032(7) -0.0152(7)
F100 0.0420(10) 0.0386(10) 0.0590(12) -0.0073(8) -0.0131(8) -0.0222(9)
C7aa 0.0329(14) 0.0261(16) 0.0315(16) -0.0068(12) -0.0030(12) -0.0105(13)
C3 0.0256(13) 0.0221(14) 0.0221(14) 0.0014(11) 0.0003(11) -0.0049(11)
C4 0.0239(12) 0.0205(14) 0.0144(13) -0.0001(10) 0.0002(10) -0.0025(11)
C5 0.0221(12) 0.0214(14) 0.0189(13) 0.0062(10) -0.0045(10) -0.0052(11)
C6 0.0236(12) 0.0245(15) 0.0257(15) 0.0014(11) -0.0038(11) -0.0088(12)
C7 0.0252(13) 0.0240(15) 0.0380(17) -0.0007(12) -0.0071(12) -0.0094(13)
C8 0.0336(14) 0.0248(15) 0.0392(17) 0.0080(12) -0.0162(13) -0.0189(14)
F101 0.0505(10) 0.0392(10) 0.0650(13) 0.0038(8) -0.0134(9) -0.0380(10)
C10 0.0535(18) 0.0262(16) 0.0196(15) 0.0165(14) -0.0107(13) -0.0076(13)
C11 0.0352(15) 0.0301(16) 0.0319(16) 0.0131(13) -0.0134(12) -0.0203(14)
C12 0.0319(14) 0.0187(14) 0.0240(14) 0.0026(11) -0.0043(11) -0.0089(12)
C13 0.0278(13) 0.0179(13) 0.0207(14) 0.0023(11) -0.0022(11) -0.0110(11)
C14 0.0331(14) 0.0214(14) 0.0231(14) 0.0031(11) -0.0033(11) -0.0096(12)
C15 0.0507(17) 0.0203(15) 0.0204(15) 0.0009(13) 0.0037(13) -0.0038(12)
C16 0.0283(13) 0.0233(15) 0.0261(15) 0.0011(11) -0.0002(11) -0.0054(12)
C17 0.0268(14) 0.0313(17) 0.0408(18) 0.0073(12) -0.0073(12) -0.0065(14)
C18 0.0213(13) 0.0410(18) 0.0433(19) -0.0038(12) -0.0080(12) -0.0085(15)
C19 0.0303(14) 0.0334(17) 0.0238(15) 0.0114(12) -0.0052(11) -0.0157(13)
C20 0.0267(13) 0.0207(14) 0.0219(14) 0.0034(11) -0.0046(11) -0.0046(11)
C21 0.0218(12) 0.0201(14) 0.0221(14) -0.0039(10) -0.0008(10) -0.0095(11)
C22 0.0225(12) 0.0278(15) 0.0277(15) -0.0013(11) -0.0030(11) -0.0113(12)
C23 0.0239(13) 0.0438(19) 0.0355(17) 0.0000(12) 0.0035(12) -0.0267(15)
C24 0.0322(15) 0.051(2) 0.0230(15) -0.0151(14) 0.0109(12) -0.0185(15)
C25 0.0389(15) 0.0312(16) 0.0199(14) -0.0123(13) 0.0016(12) -0.0070(13)
C26 0.0270(13) 0.0229(14) 0.0237(14) -0.0043(11) -0.0002(11) -0.0104(12)
C27 0.061(2) 0.045(2) 0.0208(16) 0.0313(17) -0.0092(14) -0.0020(14)
C28 0.0485(17) 0.0230(15) 0.0255(15) 0.0066(13) -0.0060(13) -0.0001(12)
C29 0.0297(13) 0.0291(15) 0.0158(13) 0.0075(12) -0.0038(11) -0.0011(12)
C30 0.0283(13) 0.0259(15) 0.0185(14) 0.0013(11) -0.0003(11) -0.0024(11)
C31 0.0386(16) 0.0350(17) 0.0265(16) 0.0115(13) 0.0022(12) -0.0070(13)
C32 0.0462(17) 0.0365(17) 0.0184(15) 0.0043(14) 0.0016(12) -0.0062(13)
C33 0.0310(14) 0.0306(16) 0.0247(15) -0.0052(12) -0.0043(12) -0.0000(13)
C34 0.0262(13) 0.0251(15) 0.0300(16) 0.0009(11) -0.0011(11) 0.0002(12)
C35 0.0270(13) 0.0271(15) 0.0201(14) 0.0012(11) 0.0023(11) -0.0052(12)
C36 0.0268(13) 0.0375(17) 0.0219(15) 0.0037(12) 0.0006(11) -0.0025(13)
C37 0.0394(18) 0.058(2) 0.053(2) 0.0146(16) 0.0104(16) 0.0208(18)
C38 0.0340(19) 0.107(4) 0.065(3) 0.023(2) 0.0118(18) 0.047(3)
C39 0.0271(17) 0.141(4) 0.033(2) -0.005(2) 0.0003(15) 0.016(2)
C40 0.0379(18) 0.089(3) 0.041(2) -0.0123(19) 0.0014(15) -0.017(2)
C41 0.0316(15) 0.054(2) 0.0372(18) -0.0014(14) -0.0007(13) -0.0131(16)
C42 0.0300(14) 0.053(2) 0.0209(15) -0.0027(14) -0.0087(12) -0.0017(14)
C43 0.0294(15) 0.076(3) 0.0253(17) 0.0142(16) -0.0036(13) -0.0001(16)
C44 0.082(2) 0.0195(16) 0.0249(16) 0.0059(16) -0.0137(16) -0.0064(13)
C45 0.059(2) 0.0348(18) 0.0250(16) 0.0271(16) -0.0099(14) -0.0093(14)
C46 0.0338(14) 0.0309(16) 0.0228(15) 0.0127(12) -0.0102(12) -0.0070(12)
C47 0.0365(14) 0.0197(14) 0.0169(13) 0.0055(11) -0.0075(11) -0.0016(11)
C1aa 0.0352(14) 0.0199(14) 0.0212(14) 0.0033(11) 0.0025(11) -0.0082(11)
C3aa 0.0373(15) 0.0263(16) 0.0388(18) 0.0041(13) -0.0044(13) -0.0112(14)
C0aa 0.0476(18) 0.0215(16) 0.062(2) 0.0056(14) -0.0051(16) -0.0088(15)
C2aa 0.0503(19) 0.0254(17) 0.059(2) -0.0041(14) 0.0075(16) -0.0100(16)
C4aa 0.0331(15) 0.0415(19) 0.047(2) -0.0048(14) 0.0039(14) -0.0128(16)
C5aa 0.0337(15) 0.0304(17) 0.0337(17) 0.0057(13) -0.0001(12) -0.0080(13)
C6aa 0.0574(19) 0.0233(15) 0.0216(15) -0.0031(14) -0.0081(13) -0.0006(12)
C8aa 0.0393(15) 0.0246(15) 0.0188(14) -0.0104(12) 0.0016(11) -0.0089(12)
C62 0.0387(15) 0.0180(14) 0.0204(14) 0.0018(12) 0.0043(11) -0.0082(11)
C63 0.0240(12) 0.0251(15) 0.0159(13) 0.0004(11) 0.0026(10) -0.0042(11)
C64 0.0244(12) 0.0181(13) 0.0134(12) -0.0012(10) 0.0018(10) -0.0031(10)
C65 0.0248(12) 0.0188(13) 0.0176(13) -0.0039(10) -0.0037(10) -0.0044(11)
C66 0.0283(13) 0.0258(15) 0.0208(14) -0.0030(11) -0.0042(11) -0.0054(12)
C67 0.0352(15) 0.0364(17) 0.0215(15) -0.0065(13) 0.0029(12) -0.0069(13)
C68 0.0505(18) 0.0292(17) 0.0183(15) -0.0098(14) -0.0071(13) 0.0016(12)
C69 0.0252(14) 0.0396(18) 0.0326(17) 0.0101(12) -0.0129(12) -0.0103(14)
C70 0.0345(14) 0.0209(14) 0.0209(14) 0.0066(11) -0.0048(11) -0.0014(12)
C71 0.0230(12) 0.0195(14) 0.0228(14) 0.0006(10) -0.0005(10) -0.0073(11)
C72 0.0221(12) 0.0182(13) 0.0212(13) 0.0031(10) -0.0004(10) -0.0091(11)
C73 0.0279(13) 0.0228(14) 0.0196(14) 0.0011(11) -0.0018(11) -0.0056(11)
C74 0.0237(13) 0.0343(17) 0.0330(16) -0.0040(12) -0.0024(12) -0.0097(14)
C75 0.0205(12) 0.0175(13) 0.0172(13) 0.0055(10) -0.0059(10) -0.0041(10)
C76 0.0240(12) 0.0193(14) 0.0211(14) 0.0055(10) -0.0061(10) -0.0097(11)
C77 0.0217(12) 0.0302(15) 0.0177(13) 0.0041(11) -0.0017(10) -0.0071(12)
C78 0.0278(13) 0.0346(16) 0.0221(14) 0.0125(12) -0.0057(11) -0.0180(13)
C79 0.0330(14) 0.0179(14) 0.0281(15) 0.0073(11) -0.0133(12) -0.0132(12)
C80 0.0238(12) 0.0181(14) 0.0211(14) 0.0014(10) -0.0037(10) -0.0023(11)
C81 0.0452(16) 0.0187(14) 0.0251(15) 0.0014(12) -0.0128(13) -0.0041(12)
C82 0.0311(14) 0.0211(14) 0.0199(14) -0.0012(11) -0.0039(11) -0.0070(11)
C83 0.0242(13) 0.0311(16) 0.0186(14) -0.0048(11) -0.0019(10) -0.0060(12)
C84 0.0292(13) 0.0200(14) 0.0155(13) 0.0008(11) 0.0004(10) -0.0038(11)
B1 0.0207(13) 0.0174(15) 0.0195(15) 0.0015(11) 0.0014(11) -0.0058(12)
B2 0.0210(13) 0.0149(14) 0.0178(15) 0.0012(11) -0.0023(11) -0.0047(12)
C58 0.072(3) 0.080(4) 0.108(5) -0.023(3) -0.029(3) 0.014(3)
C59 0.098(4) 0.065(3) 0.130(5) -0.024(3) -0.042(4) -0.010(4)
C60 0.126(5) 0.084(4) 0.129(6) -0.036(3) -0.042(4) 0.012(4)
C61 0.061(5) 0.078(6) 0.072(6) -0.016(4) 0.007(4) -0.037(5)

loop_
_atom_type_symbol
_atom_type_scat_dispersion_real
_atom_type_scat_dispersion_imag
_atom_type_scat_Cromer_Mann_a1
_atom_type_scat_Cromer_Mann_a2
_atom_type_scat_Cromer_Mann_a3
_atom_type_scat_Cromer_Mann_a4
_atom_type_scat_Cromer_Mann_b1
_atom_type_scat_Cromer_Mann_b2
_atom_type_scat_Cromer_Mann_b3
_atom_type_scat_Cromer_Mann_b4
_atom_type_scat_Cromer_Mann_c
_atom_type_scat_source
_atom_type_scat_dispersion_source
C 0.00347 0.00161 2.31000 1.02000 1.58860 0.86500 20.84390 10.20750 0.56870 51.65120 0.215599998832 'International Tables Volume C Table 6.1.1.4 (pp. 500-502)' 'Henke, Gullikson and Davis, At. Data and Nucl. Data Tables, 1993, 54, 2'
B 0.00141 0.00067 2.05450 1.33260 1.09790 0.70680 23.21850 1.02100 60.34980 0.14030 -0.193200007081 'International Tables Volume C Table 6.1.1.4 (pp. 500-502)' 'Henke, Gullikson and Davis, At. Data and Nucl. Data Tables, 1993, 54, 2'
F 0.01794 0.01033 3.53920 2.64120 1.51700 1.02430 10.28250 4.29440 0.26150 26.14760 0.277599990368 'International Tables Volume C Table 6.1.1.4 (pp. 500-502)' 'Henke, Gullikson and Davis, At. Data and Nucl. Data Tables, 1993, 54, 2'
H 0.00000 0.00000 0.49300 0.32291 0.14019 0.04081 10.51090 26.12570 3.14236 57.79970 0.0030380000826 'International Tables Volume C Table 6.1.1.4 (pp. 500-502)' 'Henke, Gullikson and Davis, At. Data and Nucl. Data Tables, 1993, 54, 2'
P 0.10434 0.09671 6.43450 4.17910 1.78000 1.49080 1.90670 27.15700 0.52600 68.16450 1.11489999294 'International Tables Volume C Table 6.1.1.4 (pp. 500-502)' 'Henke, Gullikson and Davis, At. Data and Nucl. Data Tables, 1993, 54, 2'
Fe 0.35822 0.84933 11.76950 7.35730 3.52220 2.30450 4.76110 0.30720 15.35350 76.88050 1.03690004349 'International Tables Volume C Table 6.1.1.4 (pp. 500-502)' 'Henke, Gullikson and Davis, At. Data and Nucl. Data Tables, 1993, 54, 2'

loop_
_geom_angle_atom_site_label_1
_geom_angle_atom_site_label_2
_geom_angle_atom_site_label_3
_geom_angle
_geom_angle_site_symmetry_1
_geom_angle_site_symmetry_3
C28 Fe1 C27 40.12(12) . .
C29 Fe1 C27 68.13(11) . .
C29 Fe1 C28 41.38(11) . .
C42 Fe1 C27 67.82(13) . .
C42 Fe1 C28 69.26(12) . .
C42 Fe1 C29 41.40(11) . .
C43 Fe1 C27 39.80(13) . .
C43 Fe1 C28 67.93(13) . .
C43 Fe1 C29 68.37(11) . .
C43 Fe1 C42 40.33(12) . .
C44 Fe1 C27 161.15(14) . .
C44 Fe1 C28 155.91(12) . .
C44 Fe1 C29 119.07(11) . .
C44 Fe1 C42 105.24(13) . .
C44 Fe1 C43 123.80(15) . .
C45 Fe1 C27 158.33(14) . .
C45 Fe1 C28 123.29(13) . .
C45 Fe1 C29 108.81(11) . .
C45 Fe1 C42 125.08(12) . .
C45 Fe1 C43 160.95(14) . .
C45 Fe1 C44 39.72(12) . .
C46 Fe1 C27 123.46(13) . .
C46 Fe1 C28 110.16(12) . .
C46 Fe1 C29 126.88(11) . .
C46 Fe1 C42 162.95(11) . .
C46 Fe1 C43 156.40(12) . .
C46 Fe1 C44 67.96(12) . .
C46 Fe1 C45 40.01(11) . .
C47 Fe1 C27 109.15(11) . .
C47 Fe1 C28 127.08(11) . .
C47 Fe1 C29 164.98(11) . .
C47 Fe1 C42 152.69(11) . .
C47 Fe1 C43 119.71(11) . .
C47 Fe1 C44 68.48(11) . .
C47 Fe1 C45 67.89(11) . .
C47 Fe1 C46 41.24(10) . .
C6aa Fe1 C27 125.40(12) . .
C6aa Fe1 C28 163.40(12) . .
C6aa Fe1 C29 152.30(11) . .
C6aa Fe1 C42 116.42(12) . .
C6aa Fe1 C43 105.59(13) . .
C6aa Fe1 C44 40.38(12) . .
C6aa Fe1 C45 67.65(13) . .
C6aa Fe1 C46 69.26(12) . .
C6aa Fe1 C47 41.54(11) . .
C29 P1 F19 105.50(11) . .
C30 P1 F19 109.28(11) . .
C30 P1 C29 109.81(12) . .
C36 P1 F19 105.28(12) . .
C36 P1 C29 114.37(13) . .
C36 P1 C30 112.18(13) . .
C47 P2 F20 104.60(11) . .
C48 P2 F20 107.58(11) . .
C48 P2 C47 111.25(12) . .
C1aa P2 F20 106.83(11) . .
C1aa P2 C47 114.51(12) . .
C1aa P2 C48 111.49(13) . .
C3 C7aa F100 121.0(2) . .
C18 C7aa F100 119.8(2) . .
C18 C7aa C3 119.2(2) . .
C7aa C3 F7 115.6(2) . .
C4 C3 F7 119.4(2) . .
C4 C3 C7aa 125.0(2) . .
C16 C4 C3 113.1(2) . .
B1 C4 C3 119.1(2) . .
B1 C4 C16 127.6(2) . .
C20 C5 C6 112.5(2) . .
B1 C5 C6 128.5(2) . .
B1 C5 C20 119.1(2) . .
C5 C6 F10 121.7(2) . .
C7 C6 F10 114.2(2) . .
C7 C6 C5 124.1(2) . .
C6 C7 F11 120.3(2) . .
C8 C7 F11 119.6(2) . .
C8 C7 C6 120.1(3) . .
F101 C8 C7 121.0(3) . .
C19 C8 C7 118.7(2) . .
C19 C8 F101 120.3(3) . .
C11 C10 F1 120.1(3) . .
C15 C10 F1 120.8(3) . .
C15 C10 C11 119.1(2) . .
C10 C11 F2 119.8(2) . .
C12 C11 F2 120.8(3) . .
C12 C11 C10 119.4(2) . .
C11 C12 F3 116.4(2) . .
C13 C12 F3 119.0(2) . .
C13 C12 C11 124.6(3) . .
C14 C13 C12 113.2(2) . .
B1 C13 C12 119.2(2) . .
B1 C13 C14 127.2(2) . .
C13 C14 F4 121.6(2) . .
C15 C14 F4 114.7(2) . .
C15 C14 C13 123.7(2) . .
C10 C15 F5 119.9(2) . .
C14 C15 F5 120.1(3) . .
C14 C15 C10 120.0(3) . .
C4 C16 F6 121.3(2) . .
C17 C16 F6 114.9(2) . .
C17 C16 C4 123.7(3) . .
C16 C17 F9 120.3(3) . .
C18 C17 F9 119.5(2) . .
C18 C17 C16 120.2(2) . .
C7aa C18 F8 120.4(3) . .
C17 C18 F8 120.9(2) . .
C17 C18 C7aa 118.7(2) . .
C8 C19 F13 120.2(2) . .
C20 C19 F13 120.9(3) . .
C20 C19 C8 118.9(2) . .
C5 C20 F12 118.6(2) . .
C19 C20 F12 115.8(2) . .
C19 C20 C5 125.6(2) . .
C26 C21 C22 113.2(2) . .
B1 C21 C22 128.2(2) . .
B1 C21 C26 118.5(2) . .
C21 C22 F14 121.2(2) . .
C23 C22 F14 115.2(2) . .
C23 C22 C21 123.6(3) . .
C22 C23 F15 119.5(3) . .
C24 C23 F15 120.9(2) . .
C24 C23 C22 119.7(2) . .
C23 C24 F16 120.5(3) . .
C25 C24 F16 119.9(3) . .
C25 C24 C23 119.6(2) . .
C24 C25 F17 120.4(2) . .
C26 C25 F17 120.8(3) . .
C26 C25 C24 118.8(3) . .
C21 C26 F18 119.1(2) . .
C25 C26 F18 115.9(2) . .
C25 C26 C21 125.0(2) . .
H27 C27 Fe1 125.54(9) . .
C28 C27 Fe1 68.90(16) . .
C28 C27 H27 125.5(2) . .
C43 C27 Fe1 69.58(17) . .
C43 C27 H27 125.54(18) . .
C43 C27 C28 108.9(3) . .
C27 C28 Fe1 70.98(17) . .
H28 C28 Fe1 126.44(8) . .
H28 C28 C27 126.4(2) . .
C29 C28 Fe1 68.25(15) . .
C29 C28 C27 107.1(3) . .
C29 C28 H28 126.44(16) . .
P1 C29 Fe1 130.62(13) . .
C28 C29 Fe1 70.37(15) . .
C28 C29 P1 126.9(2) . .
C42 C29 Fe1 70.21(15) . .
C42 C29 P1 124.6(2) . .
C42 C29 C28 108.0(2) . .
C31 C30 P1 119.74(19) . .
C35 C30 P1 120.0(2) . .
C35 C30 C31 120.3(2) . .
H31 C31 C30 120.37(15) . .
C32 C31 C30 119.3(2) . .
C32 C31 H31 120.37(16) . .
H32 C32 C31 119.78(16) . .
C33 C32 C31 120.4(3) . .
C33 C32 H32 119.78(16) . .
H33 C33 C32 119.76(16) . .
C34 C33 C32 120.5(3) . .
C34 C33 H33 119.76(16) . .
H34 C34 C33 120.07(16) . .
C35 C34 C33 119.9(2) . .
C35 C34 H34 120.07(16) . .
C34 C35 C30 119.7(2) . .
H35 C35 C30 120.17(15) . .
H35 C35 C34 120.17(16) . .
C37 C36 P1 120.7(2) . .
C41 C36 P1 118.0(2) . .
C41 C36 C37 121.3(3) . .
H37 C37 C36 120.8(2) . .
C38 C37 C36 118.4(4) . .
C38 C37 H37 120.8(2) . .
H38 C38 C37 120.0(2) . .
C39 C38 C37 120.1(3) . .
C39 C38 H38 120.0(2) . .
H39 C39 C38 119.0(2) . .
C40 C39 C38 121.9(3) . .
C40 C39 H39 119.0(2) . .
H40 C40 C39 120.6(2) . .
C41 C40 C39 118.9(4) . .
C41 C40 H40 120.6(2) . .
C40 C41 C36 119.3(3) . .
H41 C41 C36 120.33(16) . .
H41 C41 C40 120.3(2) . .
C29 C42 Fe1 68.39(14) . .
H42 C42 Fe1 126.48(9) . .
H42 C42 C29 126.48(17) . .
C43 C42 Fe1 70.50(16) . .
C43 C42 C29 107.0(3) . .
C43 C42 H42 126.48(19) . .
C27 C43 Fe1 70.62(17) . .
C42 C43 Fe1 69.16(16) . .
C42 C43 C27 108.9(3) . .
H43 C43 Fe1 125.52(9) . .
H43 C43 C27 125.52(18) . .
H43 C43 C42 125.52(19) . .
H44 C44 Fe1 125.73(8) . .
C45 C44 Fe1 70.92(16) . .
C45 C44 H44 125.73(17) . .
C6aa C44 Fe1 68.63(16) . .
C6aa C44 H44 125.73(19) . .
C6aa C44 C45 108.5(3) . .
C44 C45 Fe1 69.36(17) . .
H45 C45 Fe1 125.35(8) . .
H45 C45 C44 125.35(17) . .
C46 C45 Fe1 69.08(14) . .
C46 C45 C44 109.2(3) . .
C46 C45 H45 125.35(18) . .
C45 C46 Fe1 70.91(16) . .
H46 C46 Fe1 126.50(8) . .
H46 C46 C45 126.50(18) . .
C47 C46 Fe1 68.25(14) . .
C47 C46 C45 107.0(3) . .
C47 C46 H46 126.50(16) . .
P2 C47 Fe1 128.07(13) . .
C46 C47 Fe1 70.51(14) . .
C46 C47 P2 126.3(2) . .
C6aa C47 Fe1 69.34(15) . .
C6aa C47 P2 126.0(2) . .
C6aa C47 C46 107.7(2) . .
C53 C48 C54 116.4(5) . .
C49 C48 C57 123.1(5) . .
C3aa C1aa P2 120.8(2) . .
C5aa C1aa P2 119.0(2) . .
C5aa C1aa C3aa 120.2(3) . .
H3aa C3aa C1aa 120.27(16) . .
C0aa C3aa C1aa 119.5(3) . .
C0aa C3aa H3aa 120.27(17) . .
H0aa C0aa C3aa 119.89(17) . .
C2aa C0aa C3aa 120.2(3) . .
C2aa C0aa H0aa 119.89(18) . .
H2aa C2aa C0aa 119.79(18) . .
C4aa C2aa C0aa 120.4(3) . .
C4aa C2aa H2aa 119.79(18) . .
H4aa C4aa C2aa 120.03(18) . .
C5aa C4aa C2aa 119.9(3) . .
C5aa C4aa H4aa 120.03(17) . .
C4aa C5aa C1aa 119.7(3) . .
H5aa C5aa C1aa 120.13(16) . .
H5aa C5aa C4aa 120.13(17) . .
C44 C6aa Fe1 70.99(16) . .
C47 C6aa Fe1 69.12(15) . .
C47 C6aa C44 107.6(3) . .
H6aa C6aa Fe1 126.20(9) . .
H6aa C6aa C44 126.20(19) . .
H6aa C6aa C47 126.20(16) . .
C62 C8aa F21 120.4(2) . .
C83 C8aa F21 120.5(2) . .
C83 C8aa C62 119.0(2) . .
C8aa C62 F39 119.5(2) . .
C63 C62 F39 120.4(2) . .
C63 C62 C8aa 120.0(2) . .
C62 C63 F40 115.3(2) . .
C64 C63 F40 121.2(2) . .
C64 C63 C62 123.6(2) . .
C84 C64 C63 113.4(2) . .
B2 C64 C63 125.6(2) . .
B2 C64 C84 120.6(2) . .
C82 C65 C66 113.0(2) . .
B2 C65 C66 119.5(2) . .
B2 C65 C82 127.1(2) . .
C65 C66 F36 119.3(2) . .
C67 C66 F36 115.8(2) . .
C67 C66 C65 124.9(2) . .
C66 C67 F35 121.1(2) . .
C68 C67 F35 120.1(2) . .
C68 C67 C66 118.8(3) . .
C67 C68 F22 120.2(3) . .
C81 C68 F22 120.7(3) . .
C81 C68 C67 119.0(2) . .
C70 C69 F23 120.8(3) . .
C74 C69 F23 120.2(3) . .
C74 C69 C70 119.0(2) . .
C69 C70 F24 119.9(2) . .
C71 C70 F24 120.8(2) . .
C71 C70 C69 119.3(2) . .
C70 C71 F25 116.0(2) . .
C72 C71 F25 119.3(2) . .
C72 C71 C70 124.7(2) . .
C73 C72 C71 113.0(2) . .
B2 C72 C71 119.5(2) . .
B2 C72 C73 127.0(2) . .
C72 C73 F26 121.1(2) . .
C74 C73 F26 114.7(2) . .
C74 C73 C72 124.2(2) . .
C69 C74 F27 119.6(2) . .
C73 C74 F27 120.6(2) . .
C73 C74 C69 119.8(2) . .
C80 C75 C76 113.4(2) . .
B2 C75 C76 126.3(2) . .
B2 C75 C80 119.9(2) . .
C75 C76 F28 120.7(2) . .
C77 C76 F28 115.2(2) . .
C77 C76 C75 124.1(2) . .
C76 C77 F29 120.8(2) . .
C78 C77 F29 119.6(2) . .
C78 C77 C76 119.6(2) . .
C77 C78 F30 120.4(2) . .
C79 C78 F30 120.4(2) . .
C79 C78 C77 119.3(2) . .
C78 C79 F31 120.2(2) . .
C80 C79 F31 120.7(2) . .
C80 C79 C78 119.1(2) . .
C75 C80 F32 119.7(2) . .
C79 C80 F32 115.7(2) . .
C79 C80 C75 124.6(2) . .
C68 C81 F33 119.6(2) . .
C82 C81 F33 120.2(2) . .
C82 C81 C68 120.2(2) . .
C65 C82 F34 121.2(2) . .
C81 C82 F34 114.8(2) . .
C81 C82 C65 124.1(2) . .
C8aa C83 F38 119.7(2) . .
C84 C83 F38 121.4(2) . .
C84 C83 C8aa 118.9(2) . .
C64 C84 F37 119.2(2) . .
C83 C84 F37 115.7(2) . .
C83 C84 C64 125.1(2) . .
C5 B1 C4 112.97(19) . .
C13 B1 C4 112.3(2) . .
C13 B1 C5 103.73(19) . .
C21 B1 C4 101.81(19) . .
C21 B1 C5 111.9(2) . .
C21 B1 C13 114.45(19) . .
C65 B2 C64 100.86(19) . .
C72 B2 C64 114.57(19) . .
C72 B2 C65 114.0(2) . .
C75 B2 C64 113.9(2) . .
C75 B2 C65 113.59(19) . .
C75 B2 C72 100.55(18) . .
C56 C51 C50 119.9(5) . .
C52 C51 H51 120.0(3) . .
C55 C51 H51 120.0(4) . .
C55 C51 C52 120.0(6) . .
C55 C54 H54 119.7(5) . .
C49 C50 H50 120.4(5) . .
C52 C53 H53 120.3(4) . .
H56 C56 C57 111(5) . .
H52 C52 C53 119.4(4) . .
H57 C57 C56 120.4(4) . .
H55 C55 C54 119.2(5) . .
H49 C49 C50 120.1(5) . .
C60 C58 C59 119.9(5) 2_475 .
C61 C58 C59 122.8(6) 2_475 .
C61 C58 C60 117.3(8) 2_475 2_475
H59 C59 C58 118.6(3) . .
C60 C59 C58 122.8(5) . .
C60 C59 H59 118.6(4) . .
C59 C60 C58 117.3(6) . 2_475
H60 C60 C58 121.4(4) . 2_475
H60 C60 C59 121.4(4) . .
H61a C61 C58 109.5 . 2_475
H61b C61 C58 109.5 . 2_475
H61b C61 H61a 109.5 . .
H61c C61 C58 109.5 . 2_475
H61c C61 H61a 109.5 . .
H61c C61 H61b 109.5 . .

loop_
_geom_bond_atom_site_label_1
_geom_bond_atom_site_label_2
_geom_bond_distance
_geom_bond_site_symmetry_2
Fe1 C27 2.068(3) .
Fe1 C28 2.041(3) .
Fe1 C29 2.012(2) .
Fe1 C42 2.037(3) .
Fe1 C43 2.054(3) .
Fe1 C44 2.056(3) .
Fe1 C45 2.077(3) .
Fe1 C46 2.052(3) .
Fe1 C47 2.022(2) .
Fe1 C6aa 2.025(3) .
P1 F19 1.5452(17) .
P1 C29 1.756(3) .
P1 C30 1.756(3) .
P1 C36 1.765(3) .
P2 F20 1.5452(16) .
P2 C47 1.746(3) .
P2 C48 1.762(3) .
P2 C1aa 1.761(3) .
F1 C10 1.354(3) .
F2 C11 1.351(3) .
F3 C12 1.350(3) .
F4 C14 1.350(3) .
F5 C15 1.353(3) .
F6 C16 1.352(3) .
F7 C3 1.361(3) .
F8 C18 1.348(3) .
F9 C17 1.352(3) .
F10 C6 1.355(3) .
F11 C7 1.350(3) .
F12 C20 1.355(3) .
F13 C19 1.346(3) .
F14 C22 1.358(3) .
F15 C23 1.348(3) .
F16 C24 1.348(3) .
F17 C25 1.346(3) .
F18 C26 1.356(3) .
F21 C8aa 1.348(3) .
F22 C68 1.351(3) .
F23 C69 1.346(3) .
F24 C70 1.346(3) .
F25 C71 1.352(3) .
F26 C73 1.362(3) .
F27 C74 1.355(3) .
F28 C76 1.347(3) .
F29 C77 1.345(3) .
F30 C78 1.345(3) .
F31 C79 1.347(3) .
F32 C80 1.357(3) .
F33 C81 1.356(3) .
F34 C82 1.360(3) .
F35 C67 1.347(3) .
F36 C66 1.352(3) .
F37 C84 1.359(3) .
F38 C83 1.346(3) .
F39 C62 1.348(3) .
F40 C63 1.347(3) .
F100 C7aa 1.351(3) .
C7aa C3 1.372(3) .
C7aa C18 1.377(4) .
C3 C4 1.382(4) .
C4 C16 1.393(3) .
C4 B1 1.655(3) .
C5 C6 1.388(4) .
C5 C20 1.385(3) .
C5 B1 1.660(4) .
C6 C7 1.384(4) .
C7 C8 1.367(4) .
C8 F101 1.347(3) .
C8 C19 1.377(4) .
C10 C11 1.368(4) .
C10 C15 1.363(4) .
C11 C12 1.381(4) .
C12 C13 1.387(3) .
C13 C14 1.391(4) .
C13 B1 1.657(4) .
C14 C15 1.387(4) .
C16 C17 1.377(4) .
C17 C18 1.366(4) .
C19 C20 1.378(4) .
C21 C22 1.382(3) .
C21 C26 1.390(4) .
C21 B1 1.653(4) .
C22 C23 1.392(4) .
C23 C24 1.363(4) .
C24 C25 1.367(4) .
C25 C26 1.375(4) .
C27 H27 1.0000 .
C27 C28 1.409(4) .
C27 C43 1.403(5) .
C28 H28 1.0000 .
C28 C29 1.432(4) .
C29 C42 1.432(4) .
C30 C31 1.400(4) .
C30 C35 1.391(3) .
C31 H31 0.9500 .
C31 C32 1.373(4) .
C32 H32 0.9500 .
C32 C33 1.383(4) .
C33 H33 0.9500 .
C33 C34 1.385(4) .
C34 H34 0.9500 .
C34 C35 1.381(4) .
C35 H35 0.9500 .
C36 C37 1.385(4) .
C36 C41 1.391(4) .
C37 H37 0.9500 .
C37 C38 1.395(5) .
C38 H38 0.9500 .
C38 C39 1.357(6) .
C39 H39 0.9500 .
C39 C40 1.383(5) .
C40 H40 0.9500 .
C40 C41 1.384(4) .
C41 H41 0.9500 .
C42 H42 1.0000 .
C42 C43 1.411(4) .
C43 H43 1.0000 .
C44 H44 1.0000 .
C44 C45 1.404(4) .
C44 C6aa 1.409(4) .
C45 H45 1.0000 .
C45 C46 1.413(4) .
C46 H46 1.0000 .
C46 C47 1.435(4) .
C47 C6aa 1.435(4) .
C48 C54 1.368(10) .
C48 C53 1.385(7) .
C48 C57 1.423(6) .
C48 C49 1.420(10) .
C1aa C3aa 1.391(4) .
C1aa C5aa 1.388(4) .
C3aa H3aa 0.9500 .
C3aa C0aa 1.377(4) .
C0aa H0aa 0.9500 .
C0aa C2aa 1.376(4) .
C2aa H2aa 0.9500 .
C2aa C4aa 1.383(4) .
C4aa H4aa 0.9500 .
C4aa C5aa 1.376(4) .
C5aa H5aa 0.9500 .
C6aa H6aa 1.0000 .
C8aa C62 1.373(4) .
C8aa C83 1.377(4) .
C62 C63 1.384(4) .
C63 C64 1.390(3) .
C64 C84 1.389(3) .
C64 B2 1.648(4) .
C65 C66 1.389(4) .
C65 C82 1.384(3) .
C65 B2 1.652(4) .
C66 C67 1.379(4) .
C67 C68 1.375(4) .
C68 C81 1.363(4) .
C69 C70 1.369(4) .
C69 C74 1.370(4) .
C70 C71 1.380(3) .
C71 C72 1.388(3) .
C72 C73 1.387(3) .
C72 B2 1.658(3) .
C73 C74 1.381(3) .
C75 C76 1.386(3) .
C75 C80 1.386(3) .
C75 B2 1.660(4) .
C76 C77 1.383(3) .
C77 C78 1.370(4) .
C78 C79 1.373(4) .
C79 C80 1.382(3) .
C81 C82 1.377(4) .
C83 C84 1.375(4) .
C51 H51 0.9500 .
C51 C50 1.497(9) .
C51 C56 1.470(8) .
C51 C52 1.355(7) .
C51 C55 1.254(8) .
C54 H54 0.9500 .
C54 C55 1.415(13) .
C50 H50 0.9500 .
C50 C49 1.335(12) .
C53 H53 0.9500 .
C53 C52 1.389(9) .
C56 C57 1.396(9) .
C56 H56 0.88(7) .
C52 H52 0.9500 .
C57 H57 0.9500 .
C55 H55 0.9500 .
C49 H49 0.9500 .
C58 C59 1.388(7) .
C58 C60 1.418(7) 2_475
C58 C61 1.302(9) 2_475
C59 H59 0.9500 .
C59 C60 1.328(8) .
C60 H60 0.9500 .
C61 H61a 0.9800 .
C61 H61b 0.9800 .
C61 H61c 0.9800 .
